data_7707507
loop_
_publ_author_name
'Dehmel, Maximilian'
'K\"ohler, Angelina'
'G\"orls, Helmar'
'Kretschmer, Robert'

_publ_section_title
;
 Synthesis, characterization, and reactivity of group 13 hydride complexes
 based on amido-amine ligands.
;
_journal_issue 24
_journal_name_full 'Dalton transactions (Cambridge, England : 2003)'
_journal_page_first 8434
_journal_page_last 8445
_journal_paper_doi 10.1039/d1dt01454d
_journal_volume 50
_journal_year 2021
_chemical_formula_moiety 'C19 H32 Al Cl N2'
_chemical_formula_sum 'C19 H32 Al Cl N2'
_chemical_formula_weight 350.89
_space_group_crystal_system orthorhombic
_space_group_IT_number 19
_space_group_name_Hall 'P 2ac 2ab'
_space_group_name_H-M_alt 'P 21 21 21'
_atom_sites_solution_hydrogens mixed
_audit_creation_method SHELXL-2018/3
_audit_update_record
;
2021-04-21 deposited with the CCDC.	2021-05-20 downloaded from the CCDC.
;
_cell_angle_alpha 90
_cell_angle_beta 90
_cell_angle_gamma 90
_cell_formula_units_Z 4
_cell_length_a 19.7757(2)
_cell_length_b 14.2425(2)
_cell_length_c 7.5367(1)
_cell_measurement_reflns_used 25371
_cell_measurement_temperature 123(2)
_cell_measurement_theta_max 74.458
_cell_measurement_theta_min 3.825
_cell_volume 2122.75(5)
_computing_cell_refinement 'CrysAlisPro 1.171.38.43 (Rigaku OD, 2015)'
_computing_data_collection 'CrysAlisPro 1.171.38.43 (Rigaku OD, 2015)'
_computing_data_reduction 'CrysAlisPro 1.171.38.43 (Rigaku OD, 2015)'
_computing_molecular_graphics SHELXTL/PC
_computing_publication_material 'SHELXL-2018/3 (Sheldrick, 2018)'
_computing_structure_refinement 'SHELXL-2018/3 (Sheldrick, 2018)'
_computing_structure_solution 'SHELXT 2014/5 (Sheldrick, 2014)'
_diffrn_ambient_temperature 123(2)
_diffrn_measured_fraction_theta_full 1.000
_diffrn_measured_fraction_theta_max 0.992
_diffrn_measurement_device_type 'Xcalibur, AtlasS2, Gemini ultra'
_diffrn_measurement_method '\w scans'
_diffrn_radiation_type CuK\a
_diffrn_radiation_wavelength 1.54184
_diffrn_reflns_av_R_equivalents 0.0678
_diffrn_reflns_av_unetI/netI 0.0344
_diffrn_reflns_Laue_measured_fraction_full 1.000
_diffrn_reflns_Laue_measured_fraction_max 0.992
_diffrn_reflns_limit_h_max 24
_diffrn_reflns_limit_h_min -23
_diffrn_reflns_limit_k_max 17
_diffrn_reflns_limit_k_min -17
_diffrn_reflns_limit_l_max 8
_diffrn_reflns_limit_l_min -9
_diffrn_reflns_number 25371
_diffrn_reflns_point_group_measured_fraction_full 1.000
_diffrn_reflns_point_group_measured_fraction_max 0.984
_diffrn_reflns_theta_full 67.684
_diffrn_reflns_theta_max 74.458
_diffrn_reflns_theta_min 3.825
_diffrn_source 'micro-focus sealed X-ray tube'
_exptl_absorpt_coefficient_mu 1.985
_exptl_absorpt_correction_T_max 0.830
_exptl_absorpt_correction_T_min 0.568
_exptl_absorpt_correction_type gaussian
_exptl_absorpt_process_details
; 
CrysAlisPro 1.171.38.43 (Rigaku Oxford Diffraction, 2015) 
Numerical absorption correction based on gaussian integration over 
   a multifaceted crystal model 
Empirical absorption correction using spherical harmonics, 
 implemented in SCALE3 ABSPACK scaling algorithm. 
;
_exptl_crystal_colour colourless
_exptl_crystal_density_diffrn 1.098
_exptl_crystal_density_method 'not measured'
_exptl_crystal_description prism
_exptl_crystal_F_000 760
_exptl_crystal_size_max 0.362
_exptl_crystal_size_mid 0.153
_exptl_crystal_size_min 0.105
_refine_diff_density_max 0.978
_refine_diff_density_min -0.490
_refine_diff_density_rms 0.086
_refine_ls_abs_structure_details
; 
 Refined as an inversion twin. 
;
_refine_ls_abs_structure_Flack 0.08(4)
_refine_ls_extinction_method none
_refine_ls_goodness_of_fit_ref 1.101
_refine_ls_hydrogen_treatment mixed
_refine_ls_matrix_type full
_refine_ls_number_parameters 228
_refine_ls_number_reflns 4281
_refine_ls_number_restraints 4
_refine_ls_restrained_S_all 1.100
_refine_ls_R_factor_all 0.0622
_refine_ls_R_factor_gt 0.0601
_refine_ls_shift/su_max 0.019
_refine_ls_shift/su_mean 0.000
_refine_ls_structure_factor_coef Fsqd
_refine_ls_weighting_details 'w=1/[\s^2^(Fo^2^)+(0.1144P)^2^+1.3506P] where P=(Fo^2^+2Fc^2^)/3'
_refine_ls_weighting_scheme calc
_refine_ls_wR_factor_gt 0.1827
_refine_ls_wR_factor_ref 0.1850
_reflns_Friedel_coverage 0.731
_reflns_Friedel_fraction_full 0.999
_reflns_Friedel_fraction_max 0.974
_reflns_number_gt 4077
_reflns_number_total 4281
_reflns_threshold_expression 'I > 2\s(I)'
_cod_data_source_file d1dt01454d2.cif
_cod_data_source_block FO6946_7a
_cod_depositor_comments 'Adding full bibliography for 7707498--7707509.cif.'
_cod_database_code 7707507
_shelx_shelxl_version_number 2018/3
_shelx_space_group_comment
; 
The symmetry employed for this shelxl refinement is uniquely defined 
by the following loop, which should always be used as a source of 
symmetry information in preference to the above space-group names. 
They are only intended as comments. 
;
_shelx_estimated_absorpt_t_min 0.533
_shelx_estimated_absorpt_t_max 0.819

loop_
_space_group_symop_operation_xyz
'x, y, z'
'-x+1/2, -y, z+1/2'
'-x, y+1/2, -z+1/2'
'x+1/2, -y+1/2, -z'

loop_
_atom_site_label
_atom_site_type_symbol
_atom_site_fract_x
_atom_site_fract_y
_atom_site_fract_z
_atom_site_U_iso_or_equiv
_atom_site_adp_type
_atom_site_occupancy
_atom_site_site_symmetry_order
_atom_site_calc_flag
_atom_site_refinement_flags_posn
_atom_site_refinement_flags_adp
_atom_site_refinement_flags_occupancy
_atom_site_disorder_assembly
_atom_site_disorder_group
Al1 Al 0.60838(7) 0.16145(9) 0.29535(17) 0.0339(4) Uani 1 1 d D . . . .
Cl1 Cl 0.68958(12) 0.1596(2) 0.4609(3) 0.0246(5) Uani 0.34 1 d . . P A 1
H1C1 H 0.5775(7) 0.0670(5) 0.329(5) 0.037 Uiso 0.34 1 d D U P B 1
Cl2 Cl 0.55794(8) 0.02943(8) 0.3222(2) 0.0310(4) Uani 0.66 1 d . . P A 2
H1C2 H 0.6690(4) 0.157(6) 0.4145(12) 0.047 Uiso 0.66 1 d D U P C 2
N1 N 0.55955(19) 0.2680(2) 0.2970(5) 0.0305(8) Uani 1 1 d . . . . .
N2 N 0.6217(2) 0.1761(3) 0.0347(5) 0.0343(8) Uani 1 1 d . . . . .
C1 C 0.5403(3) 0.3013(3) 0.1210(6) 0.0394(11) Uani 1 1 d . . . . .
H1A H 0.565794 0.358926 0.090787 0.047 Uiso 1 1 calc R U . . .
H1B H 0.491343 0.316076 0.118006 0.047 Uiso 1 1 calc R U . . .
C2 C 0.5565(3) 0.2234(4) -0.0107(6) 0.0431(12) Uani 1 1 d . . . . .
H2A H 0.519541 0.176549 -0.010131 0.052 Uiso 1 1 calc R U . . .
H2B H 0.559572 0.250212 -0.131664 0.052 Uiso 1 1 calc R U . . .
C3 C 0.5375(2) 0.3229(3) 0.4446(6) 0.0290(9) Uani 1 1 d . . . . .
C4 C 0.5793(2) 0.3955(3) 0.5098(6) 0.0333(9) Uani 1 1 d . . . . .
C5 C 0.5577(3) 0.4456(3) 0.6605(7) 0.0383(10) Uani 1 1 d . . . . .
H5A H 0.585641 0.493962 0.707052 0.046 Uiso 1 1 calc R U . . .
C6 C 0.4974(3) 0.4260(4) 0.7412(7) 0.0398(11) Uani 1 1 d . . . . .
H6A H 0.484180 0.459913 0.844097 0.048 Uiso 1 1 calc R U . . .
C7 C 0.4556(2) 0.3568(3) 0.6732(6) 0.0357(10) Uani 1 1 d . . . . .
H7A H 0.413239 0.344857 0.728081 0.043 Uiso 1 1 calc R U . . .
C8 C 0.4749(2) 0.3044(3) 0.5249(6) 0.0308(9) Uani 1 1 d . . . . .
C9 C 0.6444(3) 0.4239(3) 0.4212(7) 0.0401(11) Uani 1 1 d . . . . .
H9A H 0.651801 0.380890 0.318154 0.048 Uiso 1 1 calc R U . . .
C10 C 0.7059(3) 0.4171(6) 0.5412(11) 0.071(2) Uani 1 1 d . . . . .
H10A H 0.746039 0.438458 0.476527 0.107 Uiso 1 1 calc R U . . .
H10B H 0.712224 0.351802 0.578500 0.107 Uiso 1 1 calc R U . . .
H10C H 0.699088 0.456768 0.645976 0.107 Uiso 1 1 calc R U . . .
C11 C 0.6379(4) 0.5249(5) 0.3483(12) 0.077(2) Uani 1 1 d . . . . .
H11A H 0.679866 0.542552 0.287848 0.115 Uiso 1 1 calc R U . . .
H11B H 0.629445 0.568399 0.446587 0.115 Uiso 1 1 calc R U . . .
H11C H 0.600150 0.527855 0.264079 0.115 Uiso 1 1 calc R U . . .
C12 C 0.4276(2) 0.2300(3) 0.4533(7) 0.0359(10) Uani 1 1 d . . . . .
H12A H 0.450900 0.198521 0.351597 0.043 Uiso 1 1 calc R U . . .
C13 C 0.3631(3) 0.2731(4) 0.3832(9) 0.0510(13) Uani 1 1 d . . . . .
H13A H 0.333543 0.223495 0.337453 0.076 Uiso 1 1 calc R U . . .
H13B H 0.373951 0.317184 0.287461 0.076 Uiso 1 1 calc R U . . .
H13C H 0.340027 0.306665 0.479212 0.076 Uiso 1 1 calc R U . . .
C14 C 0.4129(3) 0.1553(4) 0.5920(8) 0.0505(13) Uani 1 1 d . . . . .
H14A H 0.455319 0.125228 0.628074 0.076 Uiso 1 1 calc R U . . .
H14B H 0.382401 0.108064 0.541888 0.076 Uiso 1 1 calc R U . . .
H14C H 0.391586 0.184551 0.695560 0.076 Uiso 1 1 calc R U . . .
C15 C 0.6274(3) 0.0874(3) -0.0720(7) 0.0419(12) Uani 1 1 d . . . . .
H15A H 0.623942 0.102355 -0.199941 0.050 Uiso 1 1 calc R U . . .
H15B H 0.589808 0.044558 -0.040909 0.050 Uiso 1 1 calc R U . . .
C16 C 0.6948(3) 0.0391(4) -0.0351(9) 0.0530(14) Uani 1 1 d . . . . .
H16A H 0.696918 0.021162 0.091665 0.064 Uiso 1 1 calc R U . . .
H16B H 0.697741 -0.019032 -0.106719 0.064 Uiso 1 1 calc R U . . .
C17 C 0.7543(3) 0.1020(4) -0.0789(11) 0.0625(18) Uani 1 1 d . . . . .
H17A H 0.755638 0.113963 -0.208280 0.075 Uiso 1 1 calc R U . . .
H17B H 0.796965 0.070480 -0.044669 0.075 Uiso 1 1 calc R U . . .
C18 C 0.7478(3) 0.1946(4) 0.0203(9) 0.0559(16) Uani 1 1 d . . . . .
H18A H 0.784076 0.237799 -0.018820 0.067 Uiso 1 1 calc R U . . .
H18B H 0.753618 0.183320 0.149006 0.067 Uiso 1 1 calc R U . . .
C19 C 0.6793(3) 0.2404(4) -0.0122(7) 0.0442(12) Uani 1 1 d . . . . .
H19A H 0.675965 0.298416 0.059666 0.053 Uiso 1 1 calc R U . . .
H19B H 0.675725 0.258308 -0.138756 0.053 Uiso 1 1 calc R U . . .

loop_
_atom_site_aniso_label
_atom_site_aniso_U_11
_atom_site_aniso_U_22
_atom_site_aniso_U_33
_atom_site_aniso_U_23
_atom_site_aniso_U_13
_atom_site_aniso_U_12
Al1 0.0448(7) 0.0272(7) 0.0298(6) 0.0027(5) 0.0072(5) 0.0058(5)
Cl1 0.0233(11) 0.0299(13) 0.0208(11) -0.0010(10) -0.0102(9) 0.0126(11)
Cl2 0.0432(8) 0.0090(5) 0.0410(8) 0.0051(5) 0.0253(6) -0.0024(5)
N1 0.0380(19) 0.0292(17) 0.0243(17) -0.0002(14) 0.0008(15) 0.0037(15)
N2 0.047(2) 0.0274(19) 0.0284(18) -0.0029(15) 0.0065(15) -0.0013(15)
C1 0.056(3) 0.035(2) 0.028(2) -0.0005(18) -0.004(2) 0.014(2)
C2 0.061(3) 0.042(3) 0.026(2) -0.0051(19) -0.005(2) 0.008(2)
C3 0.037(2) 0.0233(19) 0.0270(19) 0.0048(16) -0.0026(16) 0.0048(16)
C4 0.040(2) 0.028(2) 0.031(2) -0.0020(17) -0.0024(18) 0.0051(18)
C5 0.050(3) 0.030(2) 0.035(2) -0.0049(18) -0.004(2) 0.0034(19)
C6 0.057(3) 0.034(2) 0.029(2) -0.0044(19) 0.002(2) 0.013(2)
C7 0.042(2) 0.033(2) 0.032(2) 0.0037(19) 0.0037(18) 0.0085(18)
C8 0.036(2) 0.026(2) 0.030(2) 0.0049(17) 0.0002(17) 0.0080(17)
C9 0.043(3) 0.037(2) 0.040(2) -0.001(2) -0.002(2) -0.003(2)
C10 0.043(3) 0.099(6) 0.072(4) 0.009(4) -0.008(3) -0.011(3)
C11 0.071(4) 0.054(4) 0.105(6) 0.026(4) 0.026(4) -0.007(3)
C12 0.040(2) 0.029(2) 0.039(2) 0.0043(19) 0.0013(19) 0.0005(18)
C13 0.044(3) 0.045(3) 0.064(3) 0.003(3) -0.014(3) -0.001(2)
C14 0.059(3) 0.040(3) 0.052(3) 0.013(3) -0.003(2) -0.008(2)
C15 0.062(3) 0.026(2) 0.037(2) -0.0062(19) 0.013(2) -0.002(2)
C16 0.064(3) 0.035(3) 0.061(3) -0.004(2) 0.020(3) 0.008(2)
C17 0.061(3) 0.046(3) 0.080(5) -0.008(3) 0.032(3) 0.003(3)
C18 0.048(3) 0.053(3) 0.067(4) -0.011(3) 0.025(3) -0.014(3)
C19 0.060(3) 0.030(2) 0.043(3) -0.001(2) 0.019(2) -0.007(2)

loop_
_atom_type_symbol
_atom_type_description
_atom_type_scat_dispersion_real
_atom_type_scat_dispersion_imag
_atom_type_scat_source
C C 0.0181 0.0091 'International Tables Vol C Tables 4.2.6.8 and 6.1.1.4'
H H 0.0000 0.0000 'International Tables Vol C Tables 4.2.6.8 and 6.1.1.4'
Al Al 0.2130 0.2455 'International Tables Vol C Tables 4.2.6.8 and 6.1.1.4'
Cl Cl 0.3639 0.7018 'International Tables Vol C Tables 4.2.6.8 and 6.1.1.4'
N N 0.0311 0.0180 'International Tables Vol C Tables 4.2.6.8 and 6.1.1.4'

loop_
_geom_angle_atom_site_label_1
_geom_angle_atom_site_label_2
_geom_angle_atom_site_label_3
_geom_angle
_geom_angle_site_symmetry_1
_geom_angle_site_symmetry_3
_geom_angle_publ_flag
N1 Al1 N2 89.39(17) . . ?
N1 Al1 Cl1 115.52(16) . . ?
N2 Al1 Cl1 120.12(16) . . ?
N1 Al1 Cl2 119.39(14) . . ?
N2 Al1 Cl2 104.30(13) . . ?
N1 Al1 H1C1 122.5(6) . . ?
N2 Al1 H1C1 108.5(13) . . ?
Cl1 Al1 H1C1 101.8(11) . . ?
N1 Al1 H1C2 118(3) . . ?
N2 Al1 H1C2 119.3(5) . . ?
Cl2 Al1 H1C2 106(3) . . ?
C3 N1 C1 116.7(3) . . ?
C3 N1 Al1 129.1(3) . . ?
C1 N1 Al1 114.1(3) . . ?
C2 N2 C15 108.8(4) . . ?
C2 N2 C19 109.0(4) . . ?
C15 N2 C19 109.2(4) . . ?
C2 N2 Al1 99.2(3) . . ?
C15 N2 Al1 116.7(3) . . ?
C19 N2 Al1 113.3(3) . . ?
N1 C1 C2 107.5(4) . . ?
N1 C1 H1A 110.2 . . ?
C2 C1 H1A 110.2 . . ?
N1 C1 H1B 110.2 . . ?
C2 C1 H1B 110.2 . . ?
H1A C1 H1B 108.5 . . ?
N2 C2 C1 111.2(4) . . ?
N2 C2 H2A 109.4 . . ?
C1 C2 H2A 109.4 . . ?
N2 C2 H2B 109.4 . . ?
C1 C2 H2B 109.4 . . ?
H2A C2 H2B 108.0 . . ?
C8 C3 C4 120.3(4) . . ?
C8 C3 N1 120.1(4) . . ?
C4 C3 N1 119.6(4) . . ?
C5 C4 C3 118.3(4) . . ?
C5 C4 C9 118.7(4) . . ?
C3 C4 C9 122.9(4) . . ?
C6 C5 C4 121.3(5) . . ?
C6 C5 H5A 119.3 . . ?
C4 C5 H5A 119.3 . . ?
C5 C6 C7 120.1(4) . . ?
C5 C6 H6A 120.0 . . ?
C7 C6 H6A 120.0 . . ?
C6 C7 C8 120.9(4) . . ?
C6 C7 H7A 119.5 . . ?
C8 C7 H7A 119.5 . . ?
C7 C8 C3 119.0(4) . . ?
C7 C8 C12 119.4(4) . . ?
C3 C8 C12 121.6(4) . . ?
C4 C9 C10 113.8(5) . . ?
C4 C9 C11 109.7(5) . . ?
C10 C9 C11 109.7(6) . . ?
C4 C9 H9A 107.8 . . ?
C10 C9 H9A 107.8 . . ?
C11 C9 H9A 107.8 . . ?
C9 C10 H10A 109.5 . . ?
C9 C10 H10B 109.5 . . ?
H10A C10 H10B 109.5 . . ?
C9 C10 H10C 109.5 . . ?
H10A C10 H10C 109.5 . . ?
H10B C10 H10C 109.5 . . ?
C9 C11 H11A 109.5 . . ?
C9 C11 H11B 109.5 . . ?
H11A C11 H11B 109.5 . . ?
C9 C11 H11C 109.5 . . ?
H11A C11 H11C 109.5 . . ?
H11B C11 H11C 109.5 . . ?
C13 C12 C8 111.2(4) . . ?
C13 C12 C14 111.3(4) . . ?
C8 C12 C14 111.3(4) . . ?
C13 C12 H12A 107.6 . . ?
C8 C12 H12A 107.6 . . ?
C14 C12 H12A 107.6 . . ?
C12 C13 H13A 109.5 . . ?
C12 C13 H13B 109.5 . . ?
H13A C13 H13B 109.5 . . ?
C12 C13 H13C 109.5 . . ?
H13A C13 H13C 109.5 . . ?
H13B C13 H13C 109.5 . . ?
C12 C14 H14A 109.5 . . ?
C12 C14 H14B 109.5 . . ?
H14A C14 H14B 109.5 . . ?
C12 C14 H14C 109.5 . . ?
H14A C14 H14C 109.5 . . ?
H14B C14 H14C 109.5 . . ?
N2 C15 C16 110.3(4) . . ?
N2 C15 H15A 109.6 . . ?
C16 C15 H15A 109.6 . . ?
N2 C15 H15B 109.6 . . ?
C16 C15 H15B 109.6 . . ?
H15A C15 H15B 108.1 . . ?
C17 C16 C15 111.8(5) . . ?
C17 C16 H16A 109.2 . . ?
C15 C16 H16A 109.2 . . ?
C17 C16 H16B 109.2 . . ?
C15 C16 H16B 109.2 . . ?
H16A C16 H16B 107.9 . . ?
C16 C17 C18 109.9(5) . . ?
C16 C17 H17A 109.7 . . ?
C18 C17 H17A 109.7 . . ?
C16 C17 H17B 109.7 . . ?
C18 C17 H17B 109.7 . . ?
H17A C17 H17B 108.2 . . ?
C17 C18 C19 111.6(5) . . ?
C17 C18 H18A 109.3 . . ?
C19 C18 H18A 109.3 . . ?
C17 C18 H18B 109.3 . . ?
C19 C18 H18B 109.3 . . ?
H18A C18 H18B 108.0 . . ?
N2 C19 C18 112.0(4) . . ?
N2 C19 H19A 109.2 . . ?
C18 C19 H19A 109.2 . . ?
N2 C19 H19B 109.2 . . ?
C18 C19 H19B 109.2 . . ?
H19A C19 H19B 107.9 . . ?

loop_
_geom_bond_atom_site_label_1
_geom_bond_atom_site_label_2
_geom_bond_distance
_geom_bond_site_symmetry_2
_geom_bond_publ_flag
Al1 N1 1.798(4) . ?
Al1 N2 1.993(4) . ?
Al1 Cl1 2.034(3) . ?
Al1 Cl2 2.1381(18) . ?
Al1 H1C1 1.5000(2) . ?
Al1 H1C2 1.5000(3) . ?
N1 C3 1.429(6) . ?
N1 C1 1.459(6) . ?
N2 C2 1.494(7) . ?
N2 C15 1.502(6) . ?
N2 C19 1.504(6) . ?
C1 C2 1.524(6) . ?
C1 H1A 0.9900 . ?
C1 H1B 0.9900 . ?
C2 H2A 0.9900 . ?
C2 H2B 0.9900 . ?
C3 C8 1.403(6) . ?
C3 C4 1.411(6) . ?
C4 C5 1.407(6) . ?
C4 C9 1.505(7) . ?
C5 C6 1.368(8) . ?
C5 H5A 0.9500 . ?
C6 C7 1.384(7) . ?
C6 H6A 0.9500 . ?
C7 C8 1.398(6) . ?
C7 H7A 0.9500 . ?
C8 C12 1.513(7) . ?
C9 C10 1.519(8) . ?
C9 C11 1.546(8) . ?
C9 H9A 1.0000 . ?
C10 H10A 0.9800 . ?
C10 H10B 0.9800 . ?
C10 H10C 0.9800 . ?
C11 H11A 0.9800 . ?
C11 H11B 0.9800 . ?
C11 H11C 0.9800 . ?
C12 C13 1.512(7) . ?
C12 C14 1.519(7) . ?
C12 H12A 1.0000 . ?
C13 H13A 0.9800 . ?
C13 H13B 0.9800 . ?
C13 H13C 0.9800 . ?
C14 H14A 0.9800 . ?
C14 H14B 0.9800 . ?
C14 H14C 0.9800 . ?
C15 C16 1.525(8) . ?
C15 H15A 0.9900 . ?
C15 H15B 0.9900 . ?
C16 C17 1.516(8) . ?
C16 H16A 0.9900 . ?
C16 H16B 0.9900 . ?
C17 C18 1.522(8) . ?
C17 H17A 0.9900 . ?
C17 H17B 0.9900 . ?
C18 C19 1.523(8) . ?
C18 H18A 0.9900 . ?
C18 H18B 0.9900 . ?
C19 H19A 0.9900 . ?
C19 H19B 0.9900 . ?
